data_1553059
loop_
_publ_author_name
'Li, Ying-Zi'
'Wang, Jie'
'Sun, Wang-Bin'
'Shan, Yi-Fan'
'Sun, Bing-Feng'
'Lin, Guo-Qiang'
'Zou, Jian-Ping'

_publ_section_title
;
 Enantioselective synthesis of bicyclo[2.2.2]octane-1-carboxylates under
 metal free conditions
;
_journal_issue 3
_journal_name_full 'Organic Chemistry Frontiers'
_journal_page_first 274
_journal_paper_doi 10.1039/C4QO00311J
_journal_volume 2
_journal_year 2015
_chemical_absolute_configuration ad
_chemical_formula_sum 'C17 H18 Br N O5'
_chemical_formula_weight 396.23
_space_group_IT_number 19
_space_group_name_Hall 'P 2ac 2ab'
_space_group_name_H-M_alt 'P 21 21 21'
_symmetry_cell_setting orthorhombic
_symmetry_space_group_name_H-M 'P 21 21 21'
_atom_sites_solution_hydrogens geom
_atom_sites_solution_primary direct
_atom_sites_solution_secondary difmap
_audit_creation_method SHELXL-97
_audit_update_record
;
2014-09-16 deposited with the CCDC.
2015-01-29 downloaded from the CCDC.
;
_cell_angle_alpha 90.00
_cell_angle_beta 90.00
_cell_angle_gamma 90.00
_cell_formula_units_Z 4
_cell_length_a 6.6023(6)
_cell_length_b 7.8736(7)
_cell_length_c 32.754(3)
_cell_measurement_reflns_used 2407
_cell_measurement_temperature 293(2)
_cell_measurement_theta_max 48.699
_cell_measurement_theta_min 4.975
_cell_volume 1702.7(3)
_computing_cell_refinement 'Bruker SMART'
_computing_data_collection 'Bruker SMART'
_computing_data_reduction 'Bruker SHELXTL'
_computing_molecular_graphics 'Bruker SHELXTL'
_computing_publication_material 'Bruker SHELXTL'
_computing_structure_refinement 'SHELXL-97 (Sheldrick, 1997)'
_computing_structure_solution 'SHELXS-97 (Sheldrick, 1990)'
_diffrn_ambient_temperature 293(2)
_diffrn_measured_fraction_theta_full 0.999
_diffrn_measured_fraction_theta_max 0.999
_diffrn_measurement_device_type 'CCD area detector'
_diffrn_measurement_method 'phi and omega scans'
_diffrn_radiation_monochromator graphite
_diffrn_radiation_source 'fine-focus sealed tube'
_diffrn_radiation_type MoK\a
_diffrn_radiation_wavelength 0.71073
_diffrn_reflns_av_R_equivalents 0.0360
_diffrn_reflns_av_sigmaI/netI 0.0518
_diffrn_reflns_limit_h_max 8
_diffrn_reflns_limit_h_min -8
_diffrn_reflns_limit_k_max 9
_diffrn_reflns_limit_k_min -9
_diffrn_reflns_limit_l_max 34
_diffrn_reflns_limit_l_min -40
_diffrn_reflns_number 10165
_diffrn_reflns_theta_full 26.00
_diffrn_reflns_theta_max 26.00
_diffrn_reflns_theta_min 2.49
_exptl_absorpt_coefficient_mu 2.441
_exptl_absorpt_correction_T_max 1.0000
_exptl_absorpt_correction_T_min 0.0895
_exptl_absorpt_correction_type empirical
_exptl_absorpt_process_details sadabs
_exptl_crystal_colour colorless
_exptl_crystal_density_diffrn 1.546
_exptl_crystal_density_method 'not measured'
_exptl_crystal_description prismatic
_exptl_crystal_F_000 808
_exptl_crystal_size_max 0.212
_exptl_crystal_size_mid 0.157
_exptl_crystal_size_min 0.113
_refine_diff_density_max 0.689
_refine_diff_density_min -0.465
_refine_diff_density_rms 0.056
_refine_ls_abs_structure_details 'Flack H D (1983), Acta Cryst. A39, 876-881'
_refine_ls_abs_structure_Flack 0.016(13)
_refine_ls_extinction_method none
_refine_ls_goodness_of_fit_ref 1.061
_refine_ls_hydrogen_treatment mixed
_refine_ls_matrix_type full
_refine_ls_number_parameters 218
_refine_ls_number_reflns 3348
_refine_ls_number_restraints 0
_refine_ls_restrained_S_all 1.061
_refine_ls_R_factor_all 0.0631
_refine_ls_R_factor_gt 0.0453
_refine_ls_shift/su_max 0.000
_refine_ls_shift/su_mean 0.000
_refine_ls_structure_factor_coef Fsqd
_refine_ls_weighting_details 'calc w=1/[\s^2^(Fo^2^)+(0.0594P)^2^+0.1495P] where P=(Fo^2^+2Fc^2^)/3'
_refine_ls_weighting_scheme calc
_refine_ls_wR_factor_gt 0.1113
_refine_ls_wR_factor_ref 0.1189
_reflns_number_gt 2523
_reflns_number_total 3348
_reflns_threshold_expression >2sigma(I)
_cod_data_source_file c4qo00311j2.cif
_cod_data_source_block cd213338
_cod_depositor_comments
;
The following automatic conversions were performed:

data item '_symmetry_cell_setting' value 'Orthorhombic' was changed
to 'orthorhombic' in accordance with the
/home/saulius/struct/COD-crude-data/automatic-downloads/DataCite-retrospective/RSC/depositions/lib/dictionaries/cif_core.dic
dictionary named 'cif_core.dic' version 2.4.2 last updated on
2011-04-26.

Automatic conversion script
Id: cif_fix_values 6909 2019-04-08 15:41:33Z antanas 
;
_cod_original_sg_symbol_H-M P2(1)2(1)2(1)
_cod_database_code 1553059

loop_
_symmetry_equiv_pos_as_xyz
'x, y, z'
'-x+1/2, -y, z+1/2'
'-x, y+1/2, -z+1/2'
'x+1/2, -y+1/2, -z'

loop_
_atom_site_label
_atom_site_type_symbol
_atom_site_fract_x
_atom_site_fract_y
_atom_site_fract_z
_atom_site_U_iso_or_equiv
_atom_site_adp_type
_atom_site_occupancy
_atom_site_symmetry_multiplicity
_atom_site_calc_flag
_atom_site_refinement_flags
Br1 Br 0.21864(10) 0.63595(8) 0.225162(13) 0.0974(3) Uani 1 1 d .
N1 N -0.3601(5) 0.3002(4) 0.40984(12) 0.0524(8) Uani 1 1 d .
O1 O 0.3319(4) 0.6556(4) 0.43781(8) 0.0517(6) Uani 1 1 d .
O2 O -0.4332(5) 0.3167(5) 0.37620(12) 0.0935(12) Uani 1 1 d .
O3 O -0.4438(4) 0.2230(4) 0.43697(11) 0.0709(9) Uani 1 1 d .
O4 O -0.0697(5) 0.9793(4) 0.42423(10) 0.0746(10) Uani 1 1 d .
O5 O 0.1305(4) 0.8550(3) 0.37937(7) 0.0519(6) Uani 1 1 d .
C1 C 0.1647(5) 0.5934(4) 0.44110(9) 0.0347(7) Uani 1 1 d .
C2 C -0.0316(5) 0.6774(4) 0.42776(9) 0.0303(7) Uani 1 1 d .
C3 C -0.1473(5) 0.5564(4) 0.39706(9) 0.0306(7) Uani 1 1 d .
H3 H -0.2875 0.5968 0.3956 0.037 Uiso 1 1 calc R
C4 C -0.1531(5) 0.3780(4) 0.41672(10) 0.0354(7) Uani 1 1 d .
H4 H -0.0539 0.3072 0.4024 0.042 Uiso 1 1 calc R
C5 C -0.0952(5) 0.3799(5) 0.46135(11) 0.0414(8) Uani 1 1 d .
H5 H -0.1173 0.2682 0.4738 0.050 Uiso 1 1 calc R
C6 C 0.1288(5) 0.4269(5) 0.46221(12) 0.0440(9) Uani 1 1 d .
H6A H 0.1743 0.4346 0.4903 0.053 Uiso 1 1 calc R
H6B H 0.2068 0.3386 0.4488 0.053 Uiso 1 1 calc R
C7 C -0.1630(5) 0.6915(4) 0.46645(10) 0.0403(8) Uani 1 1 d .
H7A H -0.0918 0.7583 0.4868 0.048 Uiso 1 1 calc R
H7B H -0.2881 0.7501 0.4599 0.048 Uiso 1 1 calc R
C8 C -0.2126(6) 0.5166(5) 0.48421(10) 0.0467(9) Uani 1 1 d .
H8A H -0.1768 0.5138 0.5129 0.056 Uiso 1 1 calc R
H8B H -0.3567 0.4950 0.4819 0.056 Uiso 1 1 calc R
C9 C -0.0653(5) 0.5570(4) 0.35418(10) 0.0359(8) Uani 1 1 d .
C10 C 0.1242(5) 0.4909(4) 0.34479(11) 0.0417(8) Uani 1 1 d .
H10 H 0.1970 0.4333 0.3648 0.050 Uiso 1 1 calc R
C11 C 0.2069(6) 0.5098(5) 0.30596(11) 0.0530(9) Uani 1 1 d .
H11 H 0.3340 0.4653 0.3000 0.064 Uiso 1 1 calc R
C12 C 0.0998(7) 0.5936(5) 0.27703(11) 0.0580(11) Uani 1 1 d .
C13 C -0.0913(7) 0.6529(6) 0.28434(11) 0.0620(11) Uani 1 1 d .
H13 H -0.1658 0.7041 0.2636 0.074 Uiso 1 1 calc R
C14 C -0.1722(6) 0.6355(5) 0.32313(11) 0.0512(9) Uani 1 1 d .
H14 H -0.3011 0.6776 0.3284 0.061 Uiso 1 1 calc R
C15 C 0.0054(5) 0.8544(5) 0.41034(10) 0.0377(7) Uani 1 1 d .
C16 C 0.1796(7) 1.0174(5) 0.36165(12) 0.0576(10) Uani 1 1 d .
H16A H 0.2376 1.0915 0.3822 0.069 Uiso 1 1 calc R
H16B H 0.0581 1.0707 0.3510 0.069 Uiso 1 1 calc R
C17 C 0.3248(10) 0.9895(7) 0.32878(18) 0.106(2) Uani 1 1 d .
H17A H 0.4466 0.9412 0.3398 0.160 Uiso 1 1 calc R
H17B H 0.3555 1.0959 0.3159 0.160 Uiso 1 1 calc R
H17C H 0.2677 0.9131 0.3090 0.160 Uiso 1 1 calc R

loop_
_atom_site_aniso_label
_atom_site_aniso_U_11
_atom_site_aniso_U_22
_atom_site_aniso_U_33
_atom_site_aniso_U_23
_atom_site_aniso_U_13
_atom_site_aniso_U_12
Br1 0.1317(5) 0.1114(5) 0.0492(3) -0.0014(3) 0.0300(3) -0.0114(4)
N1 0.0466(18) 0.0354(17) 0.075(2) 0.0001(16) -0.0054(19) -0.0044(15)
O1 0.0352(14) 0.0612(17) 0.0586(15) 0.0033(13) -0.0068(11) -0.0090(13)
O2 0.087(2) 0.096(3) 0.098(3) 0.017(2) -0.038(2) -0.046(2)
O3 0.0475(17) 0.066(2) 0.099(2) 0.0131(18) 0.0186(16) -0.0161(15)
O4 0.096(2) 0.0328(17) 0.095(2) 0.0009(15) 0.033(2) 0.0113(16)
O5 0.0692(16) 0.0294(13) 0.0573(15) -0.0004(11) 0.0178(13) -0.0092(13)
C1 0.0314(18) 0.0431(19) 0.0296(14) -0.0049(13) -0.0021(13) 0.0044(15)
C2 0.0325(17) 0.0276(18) 0.0307(15) -0.0013(12) -0.0024(13) -0.0011(13)
C3 0.0225(14) 0.0277(17) 0.0415(17) -0.0028(13) -0.0022(13) 0.0027(13)
C4 0.0272(15) 0.0305(17) 0.0483(17) -0.0003(15) 0.0049(14) 0.0001(15)
C5 0.0397(18) 0.036(2) 0.0484(18) 0.0080(16) 0.0055(15) 0.0053(16)
C6 0.0356(18) 0.045(2) 0.052(2) 0.0086(16) -0.0021(16) 0.0095(16)
C7 0.0345(17) 0.045(2) 0.0412(17) -0.0091(15) 0.0037(15) 0.0054(16)
C8 0.046(2) 0.057(2) 0.0375(17) 0.0014(16) 0.0091(16) 0.0071(19)
C9 0.0401(19) 0.0309(17) 0.0366(17) -0.0072(14) -0.0026(14) -0.0011(15)
C10 0.044(2) 0.0372(19) 0.0445(19) -0.0054(15) -0.0019(17) 0.0006(17)
C11 0.056(2) 0.049(2) 0.053(2) -0.0150(17) 0.0118(19) -0.004(2)
C12 0.083(3) 0.055(2) 0.0360(18) -0.0074(18) 0.008(2) -0.003(2)
C13 0.087(3) 0.058(3) 0.042(2) 0.0053(19) -0.009(2) 0.001(3)
C14 0.055(2) 0.053(2) 0.0458(19) -0.0018(17) -0.0046(17) 0.008(2)
C15 0.0411(18) 0.0292(19) 0.0427(17) -0.0040(15) -0.0021(15) 0.0000(17)
C16 0.071(3) 0.039(2) 0.063(2) 0.0057(17) 0.009(2) -0.018(2)
C17 0.149(5) 0.062(3) 0.108(4) 0.005(3) 0.074(4) -0.018(4)

loop_
_atom_type_symbol
_atom_type_description
_atom_type_scat_dispersion_real
_atom_type_scat_dispersion_imag
_atom_type_scat_source
C C 0.0033 0.0016 'International Tables Vol C Tables 4.2.6.8 and 6.1.1.4'
H H 0.0000 0.0000 'International Tables Vol C Tables 4.2.6.8 and 6.1.1.4'
N N 0.0061 0.0033 'International Tables Vol C Tables 4.2.6.8 and 6.1.1.4'
O O 0.0106 0.0060 'International Tables Vol C Tables 4.2.6.8 and 6.1.1.4'
Br Br -0.2901 2.4595 'International Tables Vol C Tables 4.2.6.8 and 6.1.1.4'

loop_
_geom_angle_atom_site_label_1
_geom_angle_atom_site_label_2
_geom_angle_atom_site_label_3
_geom_angle
O2 N1 O3 122.7(4)
O2 N1 C4 116.8(3)
O3 N1 C4 120.4(3)
C15 O5 C16 117.2(3)
O1 C1 C6 122.5(3)
O1 C1 C2 125.1(3)
C6 C1 C2 112.2(3)
C1 C2 C15 111.6(3)
C1 C2 C7 106.0(2)
C15 C2 C7 109.4(3)
C1 C2 C3 109.4(3)
C15 C2 C3 112.9(2)
C7 C2 C3 107.1(2)
C9 C3 C4 113.6(2)
C9 C3 C2 114.7(3)
C4 C3 C2 107.1(2)
C9 C3 H3 107.0
C4 C3 H3 107.0
C2 C3 H3 107.0
C5 C4 N1 112.1(3)
C5 C4 C3 112.8(3)
N1 C4 C3 109.1(3)
C5 C4 H4 107.5
N1 C4 H4 107.5
C3 C4 H4 107.5
C4 C5 C8 110.7(3)
C4 C5 C6 105.4(3)
C8 C5 C6 108.3(3)
C4 C5 H5 110.8
C8 C5 H5 110.8
C6 C5 H5 110.8
C1 C6 C5 110.9(3)
C1 C6 H6A 109.5
C5 C6 H6A 109.5
C1 C6 H6B 109.5
C5 C6 H6B 109.5
H6A C6 H6B 108.1
C8 C7 C2 111.6(3)
C8 C7 H7A 109.3
C2 C7 H7A 109.3
C8 C7 H7B 109.3
C2 C7 H7B 109.3
H7A C7 H7B 108.0
C5 C8 C7 109.9(3)
C5 C8 H8A 109.7
C7 C8 H8A 109.7
C5 C8 H8B 109.7
C7 C8 H8B 109.7
H8A C8 H8B 108.2
C14 C9 C10 117.6(3)
C14 C9 C3 120.3(3)
C10 C9 C3 122.0(3)
C9 C10 C11 121.0(3)
C9 C10 H10 119.5
C11 C10 H10 119.5
C12 C11 C10 119.1(4)
C12 C11 H11 120.4
C10 C11 H11 120.4
C11 C12 C13 121.7(4)
C11 C12 Br1 119.7(3)
C13 C12 Br1 118.5(3)
C12 C13 C14 118.9(4)
C12 C13 H13 120.6
C14 C13 H13 120.6
C9 C14 C13 121.5(4)
C9 C14 H14 119.3
C13 C14 H14 119.3
O4 C15 O5 123.8(3)
O4 C15 C2 123.0(3)
O5 C15 C2 113.2(3)
O5 C16 C17 108.2(3)
O5 C16 H16A 110.1
C17 C16 H16A 110.1
O5 C16 H16B 110.1
C17 C16 H16B 110.1
H16A C16 H16B 108.4
C16 C17 H17A 109.5
C16 C17 H17B 109.5
H17A C17 H17B 109.5
C16 C17 H17C 109.5
H17A C17 H17C 109.5
H17B C17 H17C 109.5

loop_
_geom_bond_atom_site_label_1
_geom_bond_atom_site_label_2
_geom_bond_distance
Br1 C12 1.901(4)
N1 O2 1.210(4)
N1 O3 1.210(4)
N1 C4 1.515(4)
O1 C1 1.213(4)
O4 C15 1.191(4)
O5 C15 1.308(4)
O5 C16 1.441(4)
C1 C6 1.501(5)
C1 C2 1.519(5)
C2 C15 1.526(5)
C2 C7 1.540(4)
C2 C3 1.582(4)
C3 C9 1.505(4)
C3 C4 1.545(5)
C3 H3 0.9800
C4 C5 1.511(5)
C4 H4 0.9800
C5 C8 1.523(5)
C5 C6 1.524(5)
C5 H5 0.9800
C6 H6A 0.9700
C6 H6B 0.9700
C7 C8 1.531(5)
C7 H7A 0.9700
C7 H7B 0.9700
C8 H8A 0.9700
C8 H8B 0.9700
C9 C14 1.384(5)
C9 C10 1.390(5)
C10 C11 1.392(5)
C10 H10 0.9300
C11 C12 1.354(6)
C11 H11 0.9300
C12 C13 1.367(6)
C13 C14 1.385(5)
C13 H13 0.9300
C14 H14 0.9300
C16 C17 1.458(6)
C16 H16A 0.9700
C16 H16B 0.9700
C17 H17A 0.9600
C17 H17B 0.9600
C17 H17C 0.9600

loop_
_geom_torsion_atom_site_label_1
_geom_torsion_atom_site_label_2
_geom_torsion_atom_site_label_3
_geom_torsion_atom_site_label_4
_geom_torsion
O1 C1 C2 C15 -1.4(4)
C6 C1 C2 C15 174.1(3)
O1 C1 C2 C7 -120.5(3)
C6 C1 C2 C7 55.1(3)
O1 C1 C2 C3 124.3(3)
C6 C1 C2 C3 -60.1(3)
C1 C2 C3 C9 -78.2(3)
C15 C2 C3 C9 46.9(4)
C7 C2 C3 C9 167.4(3)
C1 C2 C3 C4 48.9(3)
C15 C2 C3 C4 173.9(3)
C7 C2 C3 C4 -65.6(3)
O2 N1 C4 C5 168.8(4)
O3 N1 C4 C5 -12.5(4)
O2 N1 C4 C3 43.1(4)
O3 N1 C4 C3 -138.2(3)
C9 C3 C4 C5 141.0(3)
C2 C3 C4 C5 13.3(3)
C9 C3 C4 N1 -93.7(3)
C2 C3 C4 N1 138.6(3)
N1 C4 C5 C8 -74.4(4)
C3 C4 C5 C8 49.3(4)
N1 C4 C5 C6 168.8(3)
C3 C4 C5 C6 -67.5(3)
O1 C1 C6 C5 -179.5(3)
C2 C1 C6 C5 4.8(4)
C4 C5 C6 C1 56.9(4)
C8 C5 C6 C1 -61.6(4)
C1 C2 C7 C8 -61.9(3)
C15 C2 C7 C8 177.6(3)
C3 C2 C7 C8 54.8(3)
C4 C5 C8 C7 -61.1(4)
C6 C5 C8 C7 54.0(4)
C2 C7 C8 C5 7.0(4)
C4 C3 C9 C14 129.0(3)
C2 C3 C9 C14 -107.3(4)
C4 C3 C9 C10 -55.8(4)
C2 C3 C9 C10 67.9(4)
C14 C9 C10 C11 2.7(5)
C3 C9 C10 C11 -172.7(3)
C9 C10 C11 C12 -0.1(5)
C10 C11 C12 C13 -3.3(6)
C10 C11 C12 Br1 175.1(3)
C11 C12 C13 C14 4.0(6)
Br1 C12 C13 C14 -174.5(3)
C10 C9 C14 C13 -2.0(6)
C3 C9 C14 C13 173.4(3)
C12 C13 C14 C9 -1.2(6)
C16 O5 C15 O4 0.4(5)
C16 O5 C15 C2 -178.2(3)
C1 C2 C15 O4 -121.2(4)
C7 C2 C15 O4 -4.2(4)
C3 C2 C15 O4 115.0(4)
C1 C2 C15 O5 57.5(4)
C7 C2 C15 O5 174.4(3)
C3 C2 C15 O5 -66.3(3)
C15 O5 C16 C17 178.2(4)
